data_4110803
loop_
_publ_author_name
'Xiang Lin'
'Alexander J. Blake'
'Claire Wilson'
'Xue Zhong Sun'
'Neil R. Champness'
'Michael W. George'
'Peter Hubberstey'
'Robert Mokaya'
'Martin Schr\"oder'

_publ_section_title
;
 A Porous Framework Polymer Based on a Zinc(II)
 4,4'-Bipyridine-2,6,2',6'-tetracarboxylate: Synthesis, Structure, and
 "Zeolite-Like" Behaviors
;
_journal_name_full 'Journal of the American Chemical Society'
_journal_page_first 10745
_journal_page_last 10753
_journal_paper_doi 10.1021/ja060946u
_journal_volume 128
_journal_year 2006
_chemical_formula_sum 'C14 H4 N2 O8 Zn2'
_chemical_formula_weight 458.93
_chemical_name_systematic
; 
 ? 
;
_space_group_IT_number 136
_symmetry_cell_setting tetragonal
_symmetry_space_group_name_Hall '-P 4n 2n'
_symmetry_space_group_name_H-M 'P 42/m n m'
_atom_sites_solution_hydrogens geom
_atom_sites_solution_primary direct
_atom_sites_solution_secondary difmap
_audit_creation_method SHELXL-97
_cell_angle_alpha 90.00
_cell_angle_beta 90.00
_cell_angle_gamma 90.00
_cell_formula_units_Z 2
_cell_length_a 7.0649(4)
_cell_length_b 7.0649(4)
_cell_length_c 19.775(2)
_cell_measurement_reflns_used 861
_cell_measurement_temperature 293(2)
_cell_measurement_theta_max 26.85
_cell_measurement_theta_min 3.05
_cell_volume 987.03(13)
_computing_cell_refinement 'Bruker SAINT version 6.36a (Bruker, 2000)'
_computing_data_collection 'Bruker SMART version 5.625 (Bruker, 2001)'
_computing_data_reduction 'Bruker SAINT; Bruker SHELXTL (Bruker, 2001)'
_computing_publication_material 'enCIFer(Allen et al.,2004);PLATON(Spek,2003)'
_computing_structure_refinement 'SHELXL-97 (Sheldrick, 1997)'
_computing_structure_solution 'SHELXS-97 (Sheldrick, 1990)'
_diffrn_ambient_temperature 293(2)
_diffrn_measured_fraction_theta_full 0.998
_diffrn_measured_fraction_theta_max 0.998
_diffrn_measurement_device_type 'Bruker SMART APEX CCD area detector'
_diffrn_measurement_method \w
_diffrn_radiation_monochromator graphite
_diffrn_radiation_source ' sealed tube'
_diffrn_radiation_type MoK\a
_diffrn_radiation_wavelength 0.71073
_diffrn_reflns_av_R_equivalents 0.022
_diffrn_reflns_av_sigmaI/netI 0.0115
_diffrn_reflns_limit_h_max 9
_diffrn_reflns_limit_h_min -7
_diffrn_reflns_limit_k_max 8
_diffrn_reflns_limit_k_min -9
_diffrn_reflns_limit_l_max 25
_diffrn_reflns_limit_l_min -25
_diffrn_reflns_number 6002
_diffrn_reflns_theta_full 24.96
_diffrn_reflns_theta_max 24.96
_diffrn_reflns_theta_min 3.06
_diffrn_standards_decay_% 0
_diffrn_standards_number 0
_exptl_absorpt_coefficient_mu 2.469
_exptl_absorpt_correction_T_max 1.000
_exptl_absorpt_correction_T_min 0.733
_exptl_absorpt_correction_type multi-scan
_exptl_absorpt_process_details 'Bruker SADABS v2.05'
_exptl_crystal_colour COLOURLESS
_exptl_crystal_density_diffrn 1.544
_exptl_crystal_density_meas 0
_exptl_crystal_description BLOCK
_exptl_crystal_F_000 452
_exptl_crystal_size_max 0.28
_exptl_crystal_size_mid 0.15
_exptl_crystal_size_min 0.15
_platon_squeeze_details
;
PLATON SQUEEZE located 20 electrons per unit cell which
has not been assigned.
;
_refine_diff_density_max 0.35
_refine_diff_density_min -0.52
_refine_diff_density_rms 0.053
_refine_ls_extinction_method none
_refine_ls_goodness_of_fit_ref 0.929
_refine_ls_hydrogen_treatment constr
_refine_ls_matrix_type full
_refine_ls_number_parameters 43
_refine_ls_number_reflns 505
_refine_ls_number_restraints 0
_refine_ls_restrained_S_all 0.929
_refine_ls_R_factor_all 0.0788
_refine_ls_R_factor_gt 0.0592
_refine_ls_shift/su_max 0.000
_refine_ls_shift/su_mean 0.000
_refine_ls_structure_factor_coef Fsqd
_refine_ls_weighting_details 'calc w=1/[\s^2^(Fo^2^)+(0.0417P)^2^+4.4871P] where P=(Fo^2^+2Fc^2^)/3'
_refine_ls_weighting_scheme calc
_refine_ls_wR_factor_gt 0.1410
_refine_ls_wR_factor_ref 0.1477
_reflns_number_gt 291
_reflns_number_total 752
_reflns_threshold_expression >2\s(I)
_cod_data_source_file ja060946usi20060215_033141_2.cif
_cod_data_source_block CompoundII
_cod_database_code 4110803

loop_
_symmetry_equiv_pos_as_xyz
'x, y, z'
'-x, -y, z'
'-y+1/2, x+1/2, z+1/2'
'y+1/2, -x+1/2, z+1/2'
'-x+1/2, y+1/2, -z+1/2'
'x+1/2, -y+1/2, -z+1/2'
'y, x, -z'
'-y, -x, -z'
'-x, -y, -z'
'x, y, -z'
'y-1/2, -x-1/2, -z-1/2'
'-y-1/2, x-1/2, -z-1/2'
'x-1/2, -y-1/2, z-1/2'
'-x-1/2, y-1/2, z-1/2'
'-y, -x, z'
'y, x, z'

loop_
_atom_site_label
_atom_site_type_symbol
_atom_site_fract_x
_atom_site_fract_y
_atom_site_fract_z
_atom_site_U_iso_or_equiv
_atom_site_adp_type
_atom_site_occupancy
_atom_site_symmetry_multiplicity
_atom_site_calc_flag
_atom_site_refinement_flags
Zn1 Zn 0.0000 1.0000 0.27846(5) 0.1476(12) Uani 1 4 d S
C1 C 0.0000 1.0000 0.0376(4) 0.120(5) Uani 1 4 d S
C2 C 0.1184(11) 1.1184(11) 0.0735(3) 0.127(4) Uani 1 2 d S
H2A H 0.2002 1.2002 0.0510 0.152 Uiso 1 2 calc SR
C3 C 0.1133(12) 1.1133(12) 0.1440(3) 0.115(4) Uani 1 2 d S
C4 C 0.2359(15) 1.2359(15) 0.1889(3) 0.140(5) Uani 1 2 d S
N1 N 0.0000 1.0000 0.1764(4) 0.115(4) Uani 1 4 d S
O1 O 0.3472(9) 1.3472(9) 0.1606(2) 0.163(4) Uani 1 2 d S
O2 O 0.2151(8) 1.2151(8) 0.2507(2) 0.146(3) Uani 1 2 d S

loop_
_atom_site_aniso_label
_atom_site_aniso_U_11
_atom_site_aniso_U_22
_atom_site_aniso_U_33
_atom_site_aniso_U_23
_atom_site_aniso_U_13
_atom_site_aniso_U_12
Zn1 0.2133(17) 0.2133(17) 0.0161(6) 0.000 0.000 0.0241(17)
C1 0.171(9) 0.171(9) 0.017(5) 0.000 0.000 -0.005(11)
C2 0.179(6) 0.179(6) 0.023(3) -0.002(3) -0.002(3) -0.005(9)
C3 0.163(6) 0.163(6) 0.019(3) -0.004(3) -0.004(3) 0.014(8)
C4 0.197(8) 0.197(8) 0.027(4) -0.008(4) -0.008(4) 0.001(10)
N1 0.164(7) 0.164(7) 0.015(4) 0.000 0.000 0.019(9)
O1 0.231(6) 0.231(6) 0.028(3) -0.005(3) -0.005(3) -0.044(8)
O2 0.210(5) 0.210(5) 0.0177(18) 0.001(2) 0.001(2) -0.033(7)

loop_
_atom_type_symbol
_atom_type_description
_atom_type_scat_dispersion_real
_atom_type_scat_dispersion_imag
_atom_type_scat_source
C C 0.0033 0.0016 'International Tables Vol C Tables 4.2.6.8 and 6.1.1.4'
H H 0.0000 0.0000 'International Tables Vol C Tables 4.2.6.8 and 6.1.1.4'
N N 0.0061 0.0033 'International Tables Vol C Tables 4.2.6.8 and 6.1.1.4'
O O 0.0106 0.0060 'International Tables Vol C Tables 4.2.6.8 and 6.1.1.4'
Zn Zn 0.2839 1.4301 'International Tables Vol C Tables 4.2.6.8 and 6.1.1.4'

loop_
_geom_angle_atom_site_label_1
_geom_angle_atom_site_label_2
_geom_angle_atom_site_label_3
_geom_angle
_geom_angle_site_symmetry_1
_geom_angle_site_symmetry_3
O1 Zn1 O1 103.4(4) 11_476 12_766
O1 Zn1 N1 128.3(2) 11_476 .
O1 Zn1 N1 128.3(2) 12_766 .
O1 Zn1 O2 98.81(8) 11_476 2_575
O1 Zn1 O2 98.81(8) 12_766 2_575
N1 Zn1 O2 75.69(12) . 2_575
O1 Zn1 O2 98.81(8) 11_476 .
O1 Zn1 O2 98.81(8) 12_766 .
N1 Zn1 O2 75.69(12) . .
O2 Zn1 O2 151.4(2) 2_575 .
C2 C1 C2 118.1(9) . 2_575
C2 C1 C1 120.9(4) . 9_575
C2 C1 C1 120.9(4) 2_575 9_575
C1 C2 C3 118.9(10) . .
N1 C3 C2 121.5(10) . .
N1 C3 C4 114.6(6) . .
C2 C3 C4 123.9(10) . .
O2 C4 O1 126.3(11) . .
O2 C4 C3 116.3(12) . .
O1 C4 C3 117.4(6) . .
C3 N1 C3 121.1(9) 2_575 .
C3 N1 Zn1 119.5(5) 2_575 .
C3 N1 Zn1 119.5(5) . .
C4 O1 Zn1 115.0(5) . 11_576
C4 O2 Zn1 113.9(9) . .

loop_
_geom_bond_atom_site_label_1
_geom_bond_atom_site_label_2
_geom_bond_distance
_geom_bond_site_symmetry_2
Zn1 O1 1.945(8) 11_476
Zn1 O1 1.945(8) 12_766
Zn1 N1 2.019(8) .
Zn1 O2 2.218(8) 2_575
Zn1 O2 2.218(8) .
C1 C2 1.379(10) .
C1 C2 1.379(10) 2_575
C1 C1 1.488(16) 9_575
C2 C3 1.396(8) .
C3 N1 1.300(10) .
C3 C4 1.512(15) .
C4 O2 1.241(8) .
C4 O1 1.245(14) .
N1 C3 1.300(10) 2_575
O1 Zn1 1.945(8) 11_576

loop_
_platon_squeeze_void_nr
_platon_squeeze_void_average_x
_platon_squeeze_void_average_y
_platon_squeeze_void_average_z
_platon_squeeze_void_volume
_platon_squeeze_void_count_electrons
1 -0.032 -0.030 0.500 156.4 9.9
2 -0.069 0.460 0.000 156.5 9.8
